data_4104180
loop_
_publ_author_name
'Eamonn Conrad'
'Neil R. Burford'
'Robert McDonald'
'Michael J. Ferguson'

_publ_contact_author_address
; Department of Chemistry
  University of Alberta
  Edmonton, Alberta T6G 2G2
  Canada
;
_publ_contact_author_email neil.burford@dal.ca
_publ_contact_author_fax 1(902)4941310
_publ_contact_author_name 'Dr Neil R. Burford'
_publ_contact_author_phone 1(902)4943190
_publ_section_title
;
 Coordination of Arsine Ligands as a General Synthetic Approach to Rare
 Examples of Arsenic-Antimony and Arsenic-Bismuth Bonds
;
_journal_name_full 'Journal of the American Chemical Society'
_journal_page_first 5066
_journal_page_last 5067
_journal_paper_doi 10.1021/ja900968j
_journal_volume 131
_journal_year 2009
_chemical_formula_moiety 'C6 H15 As Cl3 Sb'
_chemical_formula_sum 'C6 H15 As Cl3 Sb'
_chemical_formula_weight 390.20
_chemical_name_systematic
;

 ?

;
_space_group_IT_number 14
_symmetry_cell_setting monoclinic
_symmetry_space_group_name_Hall '-P 2ybc'
_symmetry_space_group_name_H-M 'P 1 21/c 1'
_atom_sites_solution_hydrogens geom
_atom_sites_solution_primary direct
_atom_sites_solution_secondary difmap
_audit_creation_method 'manual editing of SHELXL template'
_cell_angle_alpha 90.00
_cell_angle_beta 99.6683(14)
_cell_angle_gamma 90.00
_cell_formula_units_Z 8
_cell_length_a 8.3047(9)
_cell_length_b 20.426(2)
_cell_length_c 14.9273(15)
_cell_measurement_reflns_used 4742
_cell_measurement_temperature 193(2)
_cell_measurement_theta_max 27.40
_cell_measurement_theta_min 2.43
_cell_volume 2496.2(4)
_computing_cell_refinement 'Bruker SAINT (Bruker, 1997)'
_computing_data_collection 'Bruker SMART (Bruker, 1997)'
_computing_data_reduction 'Bruker SAINT (Bruker, 1997)'
_computing_molecular_graphics 'Bruker SHELXTL (Bruker, 1997)'
_computing_publication_material 'Bruker SHELXTL (Bruker, 1997)'
_computing_structure_refinement 'SHELXL-97 (Sheldrick, 1997)'
_computing_structure_solution 'SHELXS-97 (Sheldrick, 1990)'
_diffrn_ambient_temperature 193(2)
_diffrn_detector_area_resol_mean 8.192
_diffrn_measured_fraction_theta_full 0.999
_diffrn_measured_fraction_theta_max 0.999
_diffrn_measurement_device_type 'Bruker PLATFORM diffractometer/SMART 1000 CCD area detector'
_diffrn_measurement_method '\w scans'
_diffrn_radiation_monochromator graphite
_diffrn_radiation_source 'fine-focus sealed tube'
_diffrn_radiation_type MoK\a
_diffrn_radiation_wavelength 0.71073
_diffrn_reflns_av_R_equivalents 0.0379
_diffrn_reflns_av_sigmaI/netI 0.0319
_diffrn_reflns_limit_h_max 10
_diffrn_reflns_limit_h_min -10
_diffrn_reflns_limit_k_max 26
_diffrn_reflns_limit_k_min -26
_diffrn_reflns_limit_l_max 19
_diffrn_reflns_limit_l_min -19
_diffrn_reflns_number 20998
_diffrn_reflns_theta_full 27.43
_diffrn_reflns_theta_max 27.43
_diffrn_reflns_theta_min 1.71
_diffrn_standards_decay_% 0
_diffrn_standards_interval_time 0
_diffrn_standards_number 0
_exptl_absorpt_coefficient_mu 5.433
_exptl_absorpt_correction_T_max 0.6704
_exptl_absorpt_correction_T_min 0.2198
_exptl_absorpt_correction_type multi-scan
_exptl_absorpt_process_details 'SADABS (Sheldrick, 1996)'
_exptl_crystal_colour colorless
_exptl_crystal_density_diffrn 2.077
_exptl_crystal_density_method 'not measured'
_exptl_crystal_description prism
_exptl_crystal_F_000 1488
_exptl_crystal_size_max 0.40
_exptl_crystal_size_mid 0.17
_exptl_crystal_size_min 0.08
_refine_diff_density_max 3.688
_refine_diff_density_min -2.870
_refine_diff_density_rms 0.187
_refine_ls_extinction_method none
_refine_ls_goodness_of_fit_ref 1.157
_refine_ls_hydrogen_treatment constr
_refine_ls_matrix_type full
_refine_ls_number_parameters 199
_refine_ls_number_reflns 5703
_refine_ls_number_restraints 0
_refine_ls_restrained_S_all 1.157
_refine_ls_R_factor_all 0.0605
_refine_ls_R_factor_gt 0.0494
_refine_ls_shift/su_max 0.001
_refine_ls_shift/su_mean 0.000
_refine_ls_structure_factor_coef Fsqd
_refine_ls_weighting_details 'calc w=1/[\s^2^(Fo^2^)+(0.0260P)^2^+32.0666P] where P=(Fo^2^+2Fc^2^)/3'
_refine_ls_weighting_scheme calc
_refine_ls_wR_factor_gt 0.1193
_refine_ls_wR_factor_ref 0.1245
_reflns_number_gt 4804
_reflns_number_total 5703
_reflns_threshold_expression I>2\s(I)
_cod_data_source_file ja900968j_si_002_1.cif
_cod_data_source_block 1a
_cod_original_cell_volume 2496.1(4)
_cod_original_sg_symbol_H-M 'P 21/c'
_cod_database_code 4104180

loop_
_symmetry_equiv_pos_as_xyz
'x, y, z'
'-x, y+1/2, -z+1/2'
'-x, -y, -z'
'x, -y-1/2, z-1/2'

loop_
_atom_site_label
_atom_site_type_symbol
_atom_site_fract_x
_atom_site_fract_y
_atom_site_fract_z
_atom_site_U_iso_or_equiv
_atom_site_adp_type
_atom_site_occupancy
_atom_site_symmetry_multiplicity
_atom_site_calc_flag
_atom_site_refinement_flags
Sb1 Sb 0.13478(7) 0.59691(3) 0.29028(4) 0.03219(14) Uani 1 1 d .
Sb2 Sb 0.61688(6) 0.65274(2) 0.22998(3) 0.02885(13) Uani 1 1 d .
As1 As 0.10621(9) 0.46634(4) 0.29626(5) 0.02842(18) Uani 1 1 d .
As2 As 0.50403(12) 0.67312(4) 0.05408(6) 0.0398(2) Uani 1 1 d .
Cl1 Cl 0.3533(3) 0.55881(11) 0.17698(15) 0.0410(5) Uani 1 1 d .
Cl2 Cl -0.0415(3) 0.59863(12) 0.40811(16) 0.0532(6) Uani 1 1 d .
Cl3 Cl 0.3745(3) 0.59309(14) 0.40771(17) 0.0581(7) Uani 1 1 d .
Cl4 Cl 0.8303(3) 0.57455(11) 0.15941(15) 0.0424(5) Uani 1 1 d .
Cl5 Cl 0.4108(3) 0.73687(12) 0.25509(17) 0.0540(6) Uani 1 1 d .
Cl6 Cl 0.8209(3) 0.73911(12) 0.23306(17) 0.0541(6) Uani 1 1 d .
C1 C -0.1038(10) 0.4406(5) 0.3273(7) 0.042(2) Uani 1 1 d .
H1A H -0.1146 0.4598 0.3869 0.051 Uiso 1 1 calc R
H1B H -0.1926 0.4587 0.2814 0.051 Uiso 1 1 calc R
C2 C -0.1236(12) 0.3672(5) 0.3318(7) 0.051(2) Uani 1 1 d .
H2A H -0.2306 0.3569 0.3476 0.061 Uiso 1 1 calc R
H2B H -0.0375 0.3491 0.3782 0.061 Uiso 1 1 calc R
H2C H -0.1155 0.3480 0.2726 0.061 Uiso 1 1 calc R
C3 C 0.1363(10) 0.4187(4) 0.1875(5) 0.0342(17) Uani 1 1 d .
H3A H 0.2524 0.4226 0.1804 0.041 Uiso 1 1 calc R
H3B H 0.1144 0.3718 0.1969 0.041 Uiso 1 1 calc R
C4 C 0.0311(12) 0.4403(5) 0.0991(6) 0.045(2) Uani 1 1 d .
H4A H 0.0561 0.4132 0.0490 0.055 Uiso 1 1 calc R
H4B H 0.0540 0.4863 0.0874 0.055 Uiso 1 1 calc R
H4C H -0.0845 0.4354 0.1040 0.055 Uiso 1 1 calc R
C5 C 0.2724(10) 0.4297(5) 0.3900(6) 0.043(2) Uani 1 1 d .
H5A H 0.2882 0.4596 0.4430 0.051 Uiso 1 1 calc R
H5B H 0.2329 0.3873 0.4100 0.051 Uiso 1 1 calc R
C6 C 0.4366(11) 0.4190(6) 0.3597(7) 0.054(3) Uani 1 1 d .
H6A H 0.5141 0.4005 0.4101 0.064 Uiso 1 1 calc R
H6B H 0.4783 0.4609 0.3413 0.064 Uiso 1 1 calc R
H6C H 0.4229 0.3886 0.3082 0.064 Uiso 1 1 calc R
C7 C 0.2547(14) 0.6914(6) 0.0364(7) 0.059(3) Uani 1 1 d .
H7A H 0.1957 0.6493 0.0250 0.071 Uiso 1 1 calc R
H7B H 0.2282 0.7098 0.0935 0.071 Uiso 1 1 calc R
C8 C 0.1963(17) 0.7356(9) -0.0368(12) 0.101(5) Uani 1 1 d .
H8A H 0.0783 0.7418 -0.0408 0.122 Uiso 1 1 calc R
H8B H 0.2191 0.7173 -0.0941 0.122 Uiso 1 1 calc R
H8C H 0.2517 0.7779 -0.0254 0.122 Uiso 1 1 calc R
C9 C 0.5180(13) 0.5960(5) -0.0205(6) 0.048(2) Uani 1 1 d .
H9A H 0.6345 0.5844 -0.0174 0.057 Uiso 1 1 calc R
H9B H 0.4641 0.5590 0.0056 0.057 Uiso 1 1 calc R
C10 C 0.4418(12) 0.6038(5) -0.1184(6) 0.046(2) Uani 1 1 d .
H10A H 0.4540 0.5629 -0.1511 0.055 Uiso 1 1 calc R
H10B H 0.4962 0.6394 -0.1455 0.055 Uiso 1 1 calc R
H10C H 0.3255 0.6140 -0.1225 0.055 Uiso 1 1 calc R
C11 C 0.5947(14) 0.7487(5) 0.0077(8) 0.062(3) Uani 1 1 d .
H11A H 0.5236 0.7632 -0.0488 0.074 Uiso 1 1 calc R
H11B H 0.6015 0.7847 0.0526 0.074 Uiso 1 1 calc R
C12 C 0.7560(13) 0.7338(9) -0.0109(8) 0.097(6) Uani 1 1 d .
H12A H 0.8263 0.7199 0.0453 0.117 Uiso 1 1 calc R
H12B H 0.8026 0.7728 -0.0349 0.117 Uiso 1 1 calc R
H12C H 0.7486 0.6984 -0.0559 0.117 Uiso 1 1 calc R

loop_
_atom_site_aniso_label
_atom_site_aniso_U_11
_atom_site_aniso_U_22
_atom_site_aniso_U_33
_atom_site_aniso_U_23
_atom_site_aniso_U_13
_atom_site_aniso_U_12
Sb1 0.0381(3) 0.0312(3) 0.0274(3) -0.0030(2) 0.0056(2) -0.0044(2)
Sb2 0.0336(3) 0.0241(2) 0.0289(3) -0.0004(2) 0.0053(2) 0.0000(2)
As1 0.0282(4) 0.0321(4) 0.0258(4) 0.0015(3) 0.0067(3) -0.0008(3)
As2 0.0589(6) 0.0258(4) 0.0312(4) 0.0018(3) -0.0024(4) -0.0060(4)
Cl1 0.0460(11) 0.0393(11) 0.0416(11) -0.0032(9) 0.0187(9) -0.0125(9)
Cl2 0.0747(17) 0.0491(13) 0.0430(12) -0.0105(10) 0.0310(12) -0.0028(12)
Cl3 0.0627(15) 0.0637(16) 0.0396(12) -0.0052(11) -0.0157(11) -0.0174(13)
Cl4 0.0370(10) 0.0483(12) 0.0392(11) -0.0053(9) -0.0013(8) 0.0134(9)
Cl5 0.0672(16) 0.0459(13) 0.0480(13) -0.0102(10) 0.0076(11) 0.0236(12)
Cl6 0.0656(16) 0.0425(13) 0.0524(14) -0.0050(10) 0.0050(12) -0.0269(11)
C1 0.031(4) 0.044(5) 0.053(5) -0.007(4) 0.014(4) -0.003(4)
C2 0.044(5) 0.048(6) 0.063(6) -0.003(5) 0.017(5) -0.009(4)
C3 0.042(4) 0.026(4) 0.037(4) -0.003(3) 0.012(3) 0.004(3)
C4 0.047(5) 0.049(5) 0.039(5) -0.015(4) 0.003(4) 0.005(4)
C5 0.040(5) 0.059(6) 0.028(4) 0.015(4) 0.003(3) 0.006(4)
C6 0.038(5) 0.079(8) 0.044(5) 0.010(5) 0.003(4) 0.019(5)
C7 0.065(7) 0.067(7) 0.048(6) -0.009(5) 0.015(5) -0.017(6)
C8 0.055(8) 0.119(13) 0.127(14) 0.029(11) 0.008(8) 0.025(8)
C9 0.064(6) 0.039(5) 0.040(5) -0.007(4) 0.010(4) 0.017(4)
C10 0.053(6) 0.050(6) 0.037(5) -0.007(4) 0.009(4) 0.001(4)
C11 0.072(7) 0.051(6) 0.063(7) 0.012(5) 0.012(6) -0.002(5)
C12 0.034(6) 0.206(19) 0.051(7) -0.005(9) 0.004(5) 0.008(8)

loop_
_atom_type_symbol
_atom_type_description
_atom_type_scat_dispersion_real
_atom_type_scat_dispersion_imag
_atom_type_scat_source
C C 0.0033 0.0016 'International Tables Vol C Tables 4.2.6.8 and 6.1.1.4'
H H 0.0000 0.0000 'International Tables Vol C Tables 4.2.6.8 and 6.1.1.4'
Cl Cl 0.1484 0.1585 'International Tables Vol C Tables 4.2.6.8 and 6.1.1.4'
As As 0.0499 2.0058 'International Tables Vol C Tables 4.2.6.8 and 6.1.1.4'
Sb Sb -0.5866 1.5461 'International Tables Vol C Tables 4.2.6.8 and 6.1.1.4'

loop_
_geom_angle_atom_site_label_1
_geom_angle_atom_site_label_2
_geom_angle_atom_site_label_3
_geom_angle
_geom_angle_site_symmetry_3
Cl3 Sb1 Cl2 89.92(10) .
Cl3 Sb1 As1 90.60(7) .
Cl2 Sb1 As1 85.64(6) .
Cl3 Sb1 Cl1 83.71(9) .
Cl2 Sb1 Cl1 163.48(8) .
As1 Sb1 Cl1 79.22(5) .
Cl3 Sb1 Cl4 168.44(8) 1_455
Cl2 Sb1 Cl4 85.94(8) 1_455
As1 Sb1 Cl4 78.34(5) 1_455
Cl1 Sb1 Cl4 97.32(7) 1_455
Cl6 Sb2 Cl5 89.47(10) .
Cl6 Sb2 As2 91.93(7) .
Cl5 Sb2 As2 84.49(6) .
Cl6 Sb2 Cl4 86.36(9) .
Cl5 Sb2 Cl4 165.38(8) .
As2 Sb2 Cl4 81.65(5) .
Cl6 Sb2 Cl1 165.20(8) .
Cl5 Sb2 Cl1 89.51(8) .
As2 Sb2 Cl1 73.28(5) .
Cl4 Sb2 Cl1 90.96(7) .
C5 As1 C3 103.5(4) .
C5 As1 C1 106.3(4) .
C3 As1 C1 108.0(4) .
C5 As1 Sb1 110.5(3) .
C3 As1 Sb1 116.5(2) .
C1 As1 Sb1 111.3(3) .
C11 As2 C9 112.6(5) .
C11 As2 C7 104.8(5) .
C9 As2 C7 103.1(4) .
C11 As2 Sb2 113.0(4) .
C9 As2 Sb2 113.1(3) .
C7 As2 Sb2 109.3(3) .
Sb1 Cl1 Sb2 100.77(7) .
C2 C1 As1 112.7(6) .
C4 C3 As1 116.3(6) .
C6 C5 As1 113.9(6) .
C8 C7 As2 114.3(9) .
C10 C9 As2 114.6(6) .
C12 C11 As2 109.6(10) .

loop_
_geom_bond_atom_site_label_1
_geom_bond_atom_site_label_2
_geom_bond_distance
_geom_bond_site_symmetry_2
Sb1 Cl3 2.423(2) .
Sb1 Cl2 2.471(2) .
Sb1 As1 2.6803(10) .
Sb1 Cl1 2.791(2) .
Sb1 Cl4 2.960(2) 1_455
Sb2 Cl6 2.441(2) .
Sb2 Cl5 2.498(2) .
Sb2 As2 2.6683(10) .
Sb2 Cl4 2.725(2) .
Sb2 Cl1 2.918(2) .
As1 C5 1.943(8) .
As1 C3 1.945(8) .
As1 C1 1.951(8) .
As2 C11 1.898(11) .
As2 C9 1.944(9) .
As2 C7 2.077(12) .
C1 C2 1.511(13) .
C3 C4 1.520(12) .
C5 C6 1.523(12) .
C7 C8 1.438(18) .
C9 C10 1.500(13) .
C11 C12 1.446(15) .

loop_
_geom_torsion_atom_site_label_1
_geom_torsion_atom_site_label_2
_geom_torsion_atom_site_label_3
_geom_torsion_atom_site_label_4
_geom_torsion
_geom_torsion_site_symmetry_1
Cl3 Sb1 As1 C5 2.7(3) .
Cl2 Sb1 As1 C5 -87.2(3) .
Cl1 Sb1 As1 C5 86.2(3) .
Cl4 Sb1 As1 C5 -173.9(3) 1_455
Cl3 Sb1 As1 C3 -115.0(3) .
Cl2 Sb1 As1 C3 155.1(3) .
Cl1 Sb1 As1 C3 -31.5(3) .
Cl4 Sb1 As1 C3 68.4(3) 1_455
Cl3 Sb1 As1 C1 120.6(3) .
Cl2 Sb1 As1 C1 30.7(3) .
Cl1 Sb1 As1 C1 -155.9(3) .
Cl4 Sb1 As1 C1 -56.0(3) 1_455
Cl6 Sb2 As2 C11 -8.3(4) .
Cl5 Sb2 As2 C11 81.0(4) .
Cl4 Sb2 As2 C11 -94.3(4) .
Cl1 Sb2 As2 C11 172.1(4) .
Cl6 Sb2 As2 C9 121.1(4) .
Cl5 Sb2 As2 C9 -149.6(4) .
Cl4 Sb2 As2 C9 35.1(4) .
Cl1 Sb2 As2 C9 -58.4(4) .
Cl6 Sb2 As2 C7 -124.6(4) .
Cl5 Sb2 As2 C7 -35.3(4) .
Cl4 Sb2 As2 C7 149.4(3) .
Cl1 Sb2 As2 C7 55.9(3) .
Cl3 Sb1 Cl1 Sb2 -48.88(9) .
Cl2 Sb1 Cl1 Sb2 -116.8(3) .
As1 Sb1 Cl1 Sb2 -140.69(7) .
Cl4 Sb1 Cl1 Sb2 142.72(7) 1_455
Cl6 Sb2 Cl1 Sb1 -120.2(3) .
Cl5 Sb2 Cl1 Sb1 -34.16(8) .
As2 Sb2 Cl1 Sb1 -118.56(7) .
Cl4 Sb2 Cl1 Sb1 160.45(8) .
C5 As1 C1 C2 -59.3(8) .
C3 As1 C1 C2 51.3(8) .
Sb1 As1 C1 C2 -179.7(6) .
C5 As1 C3 C4 -175.3(7) .
C1 As1 C3 C4 72.3(7) .
Sb1 As1 C3 C4 -53.8(7) .
C3 As1 C5 C6 41.9(9) .
C1 As1 C5 C6 155.5(8) .
Sb1 As1 C5 C6 -83.5(8) .
C11 As2 C7 C8 26.4(12) .
C9 As2 C7 C8 -91.7(11) .
Sb2 As2 C7 C8 147.8(10) .
C11 As2 C9 C10 -55.7(9) .
C7 As2 C9 C10 56.8(9) .
Sb2 As2 C9 C10 174.7(6) .
C9 As2 C11 C12 -50.2(10) .
C7 As2 C11 C12 -161.6(9) .
Sb2 As2 C11 C12 79.5(9) .
